data_2201769
loop_
_publ_author_name
'Johnston, Magnus G.'
'Harrison, William T. A.'

_publ_section_title
;
 Cobalt hydrogen selenite chloride dihydrate,
 Co(HSeO~3~)Cl&#x00B7;2H~2~O
;
_journal_issue 4
_journal_name_full 'Acta Crystallographica Section E'
_journal_page_first i62
_journal_page_last i64
_journal_paper_doi 10.1107/S1600536803006378
_journal_volume 59
_journal_year 2003
_chemical_formula_iupac 'Co (H Se O3) Cl, 2H2 O'
_chemical_formula_moiety 'H Cl1 Co1 Se O3, 2H2 O'
_chemical_formula_structural 'Co (H Se O3) Cl, 2H2 O'
_chemical_formula_sum 'Cl Co H5 O5 Se'
_chemical_formula_weight 258.38
_chemical_name_systematic ?
_space_group_IT_number 62
_symmetry_cell_setting orthorhombic
_symmetry_space_group_name_Hall '-P 2ac 2n'
_symmetry_space_group_name_H-M 'P n m a'
_atom_sites_solution_hydrogens difmap
_atom_sites_solution_primary direct
_atom_sites_solution_secondary difmap
_audit_creation_method SHELXL-97
_cell_angle_alpha 90.00
_cell_angle_beta 90.00
_cell_angle_gamma 90.00
_cell_formula_units_Z 8
_cell_length_a 9.3384(4)
_cell_length_b 17.3447(7)
_cell_length_c 7.3198(3)
_cell_measurement_reflns_used 5736
_cell_measurement_temperature 293(2)
_cell_measurement_theta_max 32.48
_cell_measurement_theta_min 3.54
_cell_volume 1185.60(9)
_computing_cell_refinement 'SAINT (Bruker, 1999)'
_computing_data_collection 'SMART (Bruker, 1999)'
_computing_data_reduction SAINT
_computing_molecular_graphics 'ORTEP-3 (Farrugia, 1997) and ATOMS (Shape Software, 1999)'
_computing_publication_material SHELXS97
_computing_structure_refinement 'SHELXS97 (Sheldrick, 1997)'
_computing_structure_solution 'SHELXS97 (Sheldrick, 1997)'
_diffrn_ambient_temperature 293(2)
_diffrn_measured_fraction_theta_full 0.998
_diffrn_measured_fraction_theta_max 0.998
_diffrn_measurement_device_type 'Bruker SMART1000 CCD'
_diffrn_measurement_method \w
_diffrn_radiation_monochromator graphite
_diffrn_radiation_source 'fine-focus sealed tube'
_diffrn_radiation_type MoK\a
_diffrn_radiation_wavelength 0.71073
_diffrn_reflns_av_R_equivalents 0.0253
_diffrn_reflns_av_sigmaI/netI 0.0192
_diffrn_reflns_limit_h_max 14
_diffrn_reflns_limit_h_min -13
_diffrn_reflns_limit_k_max 26
_diffrn_reflns_limit_k_min -22
_diffrn_reflns_limit_l_max 11
_diffrn_reflns_limit_l_min -9
_diffrn_reflns_number 11031
_diffrn_reflns_theta_full 32.49
_diffrn_reflns_theta_max 32.49
_diffrn_reflns_theta_min 2.35
_diffrn_standards_decay_% 0
_exptl_absorpt_coefficient_mu 9.422
_exptl_absorpt_correction_T_max 0.519
_exptl_absorpt_correction_T_min 0.137
_exptl_absorpt_correction_type multi-scan
_exptl_absorpt_process_details '(SADABS; Bruker, 1999)'
_exptl_crystal_colour purple
_exptl_crystal_density_diffrn 2.895
_exptl_crystal_density_method 'not measured'
_exptl_crystal_description chunk
_exptl_crystal_F_000 984
_exptl_crystal_size_max 0.35
_exptl_crystal_size_mid 0.16
_exptl_crystal_size_min 0.08
_refine_diff_density_max 0.920
_refine_diff_density_min -0.938
_refine_ls_extinction_coef 0.0007(2)
_refine_ls_extinction_expression Fc^*^=kFc[1+0.001xFc^2^\l^3^/sin(2\q)]^-1/4^
_refine_ls_extinction_method SHELXL97
_refine_ls_goodness_of_fit_ref 1.020
_refine_ls_hydrogen_treatment constr
_refine_ls_matrix_type full
_refine_ls_number_parameters 80
_refine_ls_number_reflns 2199
_refine_ls_number_restraints 0
_refine_ls_restrained_S_all 1.020
_refine_ls_R_factor_all 0.0264
_refine_ls_R_factor_gt 0.0218
_refine_ls_shift/su_max 0.001
_refine_ls_shift/su_mean 0.000
_refine_ls_structure_factor_coef Fsqd
_refine_ls_weighting_details 'calc w = 1/[\s^2^(Fo^2^)+(0.0396P)^2^] where P = (Fo^2^+2Fc^2^)/3'
_refine_ls_weighting_scheme calc
_refine_ls_wR_factor_gt 0.0602
_refine_ls_wR_factor_ref 0.0615
_reflns_number_gt 1923
_reflns_number_total 2199
_reflns_threshold_expression I>2\s(I)
_cod_data_source_file br6090.cif
_cod_data_source_block I
_cod_original_formula_sum 'H5 Cl Co O5 Se'
_cod_database_code 2201769
_cod_database_fobs_code 2201769

loop_
_symmetry_equiv_pos_as_xyz
'x, y, z'
'-x+1/2, -y, z+1/2'
'-x, y+1/2, -z'
'x+1/2, -y+1/2, -z+1/2'
'-x, -y, -z'
'x-1/2, y, -z-1/2'
'x, -y-1/2, z'
'-x-1/2, y-1/2, z-1/2'

loop_
_atom_site_label
_atom_site_fract_x
_atom_site_fract_y
_atom_site_fract_z
_atom_site_U_iso_or_equiv
_atom_site_adp_type
_atom_site_calc_flag
_atom_site_refinement_flags
_atom_site_occupancy
_atom_site_disorder_assembly
_atom_site_disorder_group
_atom_site_type_symbol
Co1 0.5000 0.0000 0.5000 0.01431(9) Uani d S 1 . . Co
Co2 0.34707(4) 0.2500 0.44220(6) 0.02110(10) Uani d S 1 . . Co
Cl1 0.52299(6) 0.14898(3) 0.52387(8) 0.02438(12) Uani d . 1 . . Cl
Se1 0.185092(19) -0.052173(11) 0.34310(2) 0.01417(7) Uani d . 1 . . Se
O1 0.04599(16) 0.00205(9) 0.27245(19) 0.0194(3) Uani d . 1 . . O
O2 0.28545(15) 0.01510(9) 0.4468(2) 0.0190(3) Uani d . 1 . . O
O3 0.10764(19) -0.09922(10) 0.5306(2) 0.0248(3) Uani d . 1 . . O
H1 0.0548 -0.0635 0.5905 0.030 Uiso d R 1 . . H
O4 0.4115(3) 0.2500 0.1698(3) 0.0332(6) Uani d S 1 . . O
H2 0.4194 0.2907 0.1061 0.040 Uiso d R 1 . . H
O5 0.2540(3) 0.2500 0.7117(4) 0.0420(7) Uani d S 1 . . O
H3 0.2100 0.2097 0.7277 0.050 Uiso d R 1 . . H
O6 0.20069(17) 0.16398(10) 0.3759(3) 0.0289(3) Uani d . 1 . . O
H4 0.2298 0.1197 0.3922 0.035 Uiso d R 1 . . H
H5 0.1539 0.1618 0.2721 0.035 Uiso d R 1 . . H

loop_
_atom_site_aniso_label
_atom_site_aniso_U_11
_atom_site_aniso_U_22
_atom_site_aniso_U_33
_atom_site_aniso_U_12
_atom_site_aniso_U_13
_atom_site_aniso_U_23
Co1 0.01159(16) 0.01917(19) 0.01216(16) 0.00094(13) 0.00081(11) 0.00035(12)
Co2 0.02045(19) 0.0178(2) 0.0250(2) 0.000 0.00051(14) 0.000
Cl1 0.0225(2) 0.0177(2) 0.0329(3) 0.00136(18) -0.00375(18) 0.00163(19)
Se1 0.01389(10) 0.01519(10) 0.01344(10) 0.00180(6) -0.00075(6) -0.00107(6)
O1 0.0180(6) 0.0260(8) 0.0143(6) 0.0075(5) -0.0035(5) -0.0022(5)
O2 0.0139(6) 0.0177(7) 0.0254(7) 0.0002(5) -0.0043(5) -0.0028(5)
O3 0.0299(8) 0.0204(8) 0.0241(7) 0.0032(6) 0.0086(6) 0.0065(6)
O4 0.0501(16) 0.0208(12) 0.0287(12) 0.000 0.0051(11) 0.000
O5 0.0538(18) 0.0298(15) 0.0423(14) 0.000 0.0195(13) 0.000
O6 0.0253(8) 0.0170(8) 0.0444(9) -0.0004(6) -0.0076(7) -0.0001(7)

loop_
_atom_type_symbol
_atom_type_description
_atom_type_scat_dispersion_real
_atom_type_scat_dispersion_imag
_atom_type_scat_source
O O 0.0106 0.0060 'International Tables Vol C Tables 4.2.6.8 and 6.1.1.4'
H H 0.0000 0.0000 'International Tables Vol C Tables 4.2.6.8 and 6.1.1.4'
Cl Cl 0.1484 0.1585 'International Tables Vol C Tables 4.2.6.8 and 6.1.1.4'
Co Co 0.3494 0.9721 'International Tables Vol C Tables 4.2.6.8 and 6.1.1.4'
Se Se -0.0929 2.2259 'International Tables Vol C Tables 4.2.6.8 and 6.1.1.4'

loop_
_geom_angle_atom_site_label_1
_geom_angle_atom_site_label_2
_geom_angle_atom_site_label_3
_geom_angle_site_symmetry_1
_geom_angle_site_symmetry_3
_geom_angle
_geom_angle_publ_flag
O1 Co1 O1 6_656 2 180.00(9) ?
O1 Co1 O2 6_656 . 91.01(6) ?
O1 Co1 O2 2 . 88.99(6) ?
O1 Co1 O2 6_656 5_656 88.99(6) ?
O1 Co1 O2 2 5_656 91.01(6) ?
O2 Co1 O2 . 5_656 180.0 ?
O1 Co1 Cl1 6_656 5_656 88.23(5) ?
O1 Co1 Cl1 2 5_656 91.77(5) ?
O2 Co1 Cl1 . 5_656 91.91(4) ?
O2 Co1 Cl1 5_656 5_656 88.09(4) ?
O1 Co1 Cl1 6_656 . 91.77(5) ?
O1 Co1 Cl1 2 . 88.23(5) ?
O2 Co1 Cl1 . . 88.09(4) ?
O2 Co1 Cl1 5_656 . 91.91(4) ?
Cl1 Co1 Cl1 5_656 . 180.0 n
O6 Co2 O6 . 7_565 91.62(10) ?
O6 Co2 O4 . . 88.08(8) ?
O6 Co2 O4 7_565 . 88.08(8) ?
O6 Co2 O5 . . 87.04(8) ?
O6 Co2 O5 7_565 . 87.04(8) ?
O4 Co2 O5 . . 173.00(12) ?
O6 Co2 Cl1 . 7_565 179.19(6) ?
O6 Co2 Cl1 7_565 7_565 89.13(5) ?
O4 Co2 Cl1 . 7_565 92.27(6) ?
O5 Co2 Cl1 . 7_565 92.68(7) ?
O6 Co2 Cl1 . . 89.13(5) ?
O6 Co2 Cl1 7_565 . 179.19(6) ?
O4 Co2 Cl1 . . 92.27(6) ?
O5 Co2 Cl1 . . 92.68(7) ?
Cl1 Co2 Cl1 7_565 . 90.13(3) yes
Co2 Cl1 Co1 . . 129.26(2) yes
O2 Se1 O1 . . 100.44(7) ?
O2 Se1 O3 . . 101.54(8) ?
O1 Se1 O3 . . 100.49(8) ?
Se1 O1 Co1 . 2_554 116.90(8) yes
Se1 O2 Co1 . . 122.75(8) yes
Se1 O3 H1 . . 106.6 ?
Co2 O4 H2 . . 123.4 ?
Co2 O5 H3 . . 109.5 ?
Co2 O6 H4 . . 114.7 ?
Co2 O6 H5 . . 124.0 ?
H4 O6 H5 . . 104.5 ?

loop_
_geom_bond_atom_site_label_1
_geom_bond_atom_site_label_2
_geom_bond_site_symmetry_2
_geom_bond_distance
_geom_bond_publ_flag
Co1 O1 6_656 2.0403(14) n
Co1 O1 2 2.0403(14) yes
Co1 O2 . 2.0578(14) yes
Co1 O2 5_656 2.0578(14) n
Co1 Cl1 5_656 2.5989(6) n
Co1 Cl1 . 2.5989(6) yes
Co2 O6 . 2.0809(17) yes
Co2 O6 7_565 2.0809(17) n
Co2 O4 . 2.083(2) yes
Co2 O5 . 2.155(3) yes
Co2 Cl1 7_565 2.4751(6) n
Co2 Cl1 . 2.4751(6) yes
Se1 O2 . 1.6779(15) yes
Se1 O1 . 1.6851(14) yes
Se1 O3 . 1.7530(15) yes
O3 H1 . 0.9050 ?
O4 H2 . 0.8493 ?
O5 H3 . 0.8200 ?
O6 H4 . 0.8227 ?
O6 H5 . 0.8776 ?

loop_
_geom_hbond_atom_site_label_D
_geom_hbond_atom_site_label_H
_geom_hbond_atom_site_label_A
_geom_hbond_site_symmetry_A
_geom_hbond_distance_DH
_geom_hbond_distance_HA
_geom_hbond_distance_DA
_geom_hbond_angle_DHA
_geom_hbond_publ_flag
O3 H1 O1 5_556 0.90 1.74 2.641(2) 173 yes
O4 H2 O3 8_665 0.85 2.00 2.8123(18) 159 yes
O5 H3 Cl1 6_557 0.82 2.73 3.387(2) 138 yes
O6 H4 O2 . 0.82 1.93 2.750(2) 175 yes
O6 H5 Cl1 6_556 0.88 2.50 3.3741(18) 177 yes
